data_4323701
loop_
_publ_author_name
'Fran\,cois P. Gabba\"i'
'Annette Schier'
'J\"urgen Riede'
'Alexander Sladek'
'Hans W. G\"orlitzer'

_publ_contact_author
;
   Dr. F. Gabbai, Dr. A. Schier
   Anorganisch-chemisches Institut
   der Technischen Universit\"at M\"unchen
   Lichtenbergstra\"se 4
   D-85747 Garching
   Germany
;
_publ_contact_author_email t331344@hpmail.lrz-muenchen.de
_publ_contact_author_fax '++49 89 2891-3125'
_publ_contact_author_phone '++49 89 2891-3129'
_publ_section_title
;
 Unusual Ring Systems Containing Indium. Synthesis and Structure of the
 First Mercuraindacycles
;
_journal_name_full 'Inorganic Chemistry'
_journal_page_first 5694
_journal_page_last 5698
_journal_paper_doi 10.1021/ic970241g
_journal_volume 36
_journal_year 1997
_chemical_formula_sum 'C28 H28 Br Hg In O2'
_chemical_formula_weight 791.82
_chemical_name_systematic
; 
 ? 
;
_space_group_IT_number 19
_symmetry_cell_setting orthorhombic
_symmetry_space_group_name_Hall 'P 2ac 2ab'
_symmetry_space_group_name_H-M 'P 21 21 21'
_atom_sites_solution_hydrogens geom
_atom_sites_solution_primary direct
_atom_sites_solution_secondary difmap
_audit_creation_method SHELXL
_cell_angle_alpha 90.00
_cell_angle_beta 90.00
_cell_angle_gamma 90.00
_cell_formula_units_Z 4
_cell_length_a 8.3680(10)
_cell_length_b 15.3570(10)
_cell_length_c 19.4460(10)
_cell_measurement_reflns_used 25
_cell_measurement_temperature 205(2)
_cell_volume 2499.0(4)
_computing_cell_refinement 'Enraf Nonius CAD4'
_computing_data_collection 'Enraf Nonius CAD4'
_computing_data_reduction 'Enraf Nonius SDP-PLUS'
_computing_molecular_graphics 'Siemens XTL-PLUS'
_computing_publication_material SHELXL-93
_computing_structure_refinement 'SHELXL-93 (Sheldrick, 1993)'
_computing_structure_solution 'SHELXS-86 (Sheldrick, 1990)'
_diffrn_ambient_temperature 205(2)
_diffrn_measurement_device 'Enraf Nonius CAD4'
_diffrn_measurement_method Omega-scans
_diffrn_radiation_monochromator graphite
_diffrn_radiation_source 'fine-focus sealed tube'
_diffrn_radiation_type MoK\a
_diffrn_radiation_wavelength 0.71073
_diffrn_reflns_av_R_equivalents 0.0174
_diffrn_reflns_av_sigmaI/netI 0.0215
_diffrn_reflns_limit_h_max 10
_diffrn_reflns_limit_h_min -10
_diffrn_reflns_limit_k_max 19
_diffrn_reflns_limit_k_min 0
_diffrn_reflns_limit_l_max 24
_diffrn_reflns_limit_l_min 0
_diffrn_reflns_number 5600
_diffrn_reflns_theta_max 26.96
_diffrn_reflns_theta_min 3.21
_diffrn_standards_interval_time '3600 s'
_diffrn_standards_number 3
_exptl_absorpt_coefficient_mu 8.681
_exptl_absorpt_correction_T_max 0.999
_exptl_absorpt_correction_T_min 0.663
_exptl_absorpt_correction_type Psi-scans
_exptl_crystal_colour colorless
_exptl_crystal_density_diffrn 2.105
_exptl_crystal_F_000 1504
_exptl_crystal_size_max 0.49
_exptl_crystal_size_mid 0.19
_exptl_crystal_size_min 0.16
_refine_diff_density_max 0.616
_refine_diff_density_min -1.183
_refine_diff_density_rms 0.102
_refine_ls_abs_structure_details 'Flack H D (1983), Acta Cryst. A39, 876-881'
_refine_ls_abs_structure_Flack -0.003(3)
_refine_ls_extinction_method none
_refine_ls_goodness_of_fit_all 1.068
_refine_ls_goodness_of_fit_obs 1.070
_refine_ls_hydrogen_treatment riding
_refine_ls_matrix_type full
_refine_ls_number_parameters 298
_refine_ls_number_reflns 5279
_refine_ls_number_restraints 0
_refine_ls_restrained_S_all 1.083
_refine_ls_restrained_S_obs 1.070
_refine_ls_R_factor_all 0.0235
_refine_ls_R_factor_obs 0.0202
_refine_ls_shift/esd_max 0.002
_refine_ls_shift/esd_mean 0.000
_refine_ls_structure_factor_coef Fsqd
_refine_ls_weighting_details 'w=1/[\s^2^(Fo^2^)+(0.0273P)^2^+0.8467P] where P=(Fo^2^+2Fc^2^)/3'
_refine_ls_weighting_scheme calc
_refine_ls_wR_factor_all 0.0480
_refine_ls_wR_factor_obs 0.0462
_reflns_number_observed 5015
_reflns_number_total 5281
_reflns_observed_criterion >2sigma(I)
_cod_data_source_file ic970241g_2.cif
_cod_data_source_block gab3(compound7)
_cod_depositor_comments
;
The following automatic conversions were performed:

'_refine_ls_weighting_scheme' value 'calc
w=1/[\s^2^(Fo^2^)+(0.0273P)^2^+0.8467P] where P=(Fo^2^+2Fc^2^)/3' was
changed to 'calc'. New tag '_refine_ls_weighting_details' was
created. The value of the new tag was set to
'w=1/[\s^2^(Fo^2^)+(0.0273P)^2^+0.8467P] where P=(Fo^2^+2Fc^2^)/3'.

Automatic conversion script
Id: cif_fix_values 3143 2015-03-26 13:38:13Z robertas 
;
_cod_database_code 4323701

loop_
_symmetry_equiv_pos_as_xyz
'x, y, z'
'-x+1/2, -y, z+1/2'
'-x, y+1/2, -z+1/2'
'x+1/2, -y+1/2, -z'

loop_
_atom_site_aniso_label
_atom_site_aniso_U_11
_atom_site_aniso_U_22
_atom_site_aniso_U_33
_atom_site_aniso_U_23
_atom_site_aniso_U_13
_atom_site_aniso_U_12
Hg 0.02129(7) 0.02941(7) 0.02243(7) -0.00269(7) 0.00147(8) 0.00032(6)
In 0.02081(14) 0.02874(14) 0.02304(14) -0.00659(13) 0.00042(13) 0.00047(10)
Br 0.0246(2) 0.0441(3) 0.0432(2) -0.0074(2) 0.0035(2) -0.0061(2)
C1 0.027(2) 0.025(2) 0.022(2) 0.0005(14) 0.000(2) -0.001(2)
C2 0.027(2) 0.036(3) 0.031(2) 0.003(2) -0.002(2) -0.003(2)
C3 0.038(3) 0.044(3) 0.027(2) -0.001(2) -0.007(2) -0.009(2)
C4 0.039(3) 0.037(3) 0.023(2) -0.006(2) -0.001(2) -0.010(2)
C5 0.050(3) 0.024(2) 0.029(2) -0.006(2) 0.005(2) 0.001(2)
C6 0.033(3) 0.030(2) 0.037(2) -0.005(2) 0.010(2) 0.004(2)
C7 0.023(2) 0.031(2) 0.033(2) -0.001(2) 0.004(2) 0.004(2)
C8 0.028(2) 0.021(2) 0.018(2) -0.004(2) 0.006(2) 0.002(2)
C9 0.025(2) 0.020(2) 0.022(2) 0.0006(14) 0.003(2) -0.001(2)
C10 0.036(2) 0.020(2) 0.024(2) 0.0003(15) 0.001(2) -0.004(2)
C11 0.028(2) 0.033(2) 0.024(2) 0.001(2) 0.005(2) 0.007(2)
C12 0.034(3) 0.045(3) 0.032(3) 0.006(2) 0.004(2) 0.007(2)
C13 0.047(3) 0.056(3) 0.029(2) 0.003(2) 0.012(2) 0.010(3)
C14 0.058(3) 0.046(3) 0.021(2) -0.001(2) 0.008(2) 0.021(3)
C15 0.057(3) 0.035(3) 0.021(2) -0.007(2) -0.010(2) 0.016(2)
C16 0.044(3) 0.041(3) 0.035(3) -0.012(2) -0.013(2) 0.010(2)
C17 0.031(2) 0.038(3) 0.032(2) -0.008(2) -0.007(2) 0.007(2)
C18 0.028(2) 0.027(2) 0.027(2) -0.004(2) -0.003(2) 0.005(2)
C19 0.031(2) 0.024(2) 0.022(2) 0.000(2) 0.001(2) 0.009(2)
C20 0.043(3) 0.027(2) 0.021(2) -0.001(2) -0.002(2) 0.013(2)
O1 0.051(2) 0.049(2) 0.038(2) 0.008(2) 0.003(2) 0.018(2)
C01 0.066(4) 0.058(4) 0.054(4) 0.005(3) 0.008(3) 0.030(3)
C02 0.104(7) 0.118(7) 0.072(5) 0.038(5) 0.010(5) 0.065(6)
C03 0.137(8) 0.125(8) 0.060(4) 0.039(5) 0.025(5) 0.085(7)
C04 0.072(4) 0.081(5) 0.049(4) 0.027(3) 0.018(3) 0.019(4)
O2 0.045(2) 0.030(2) 0.029(2) -0.0058(13) -0.0019(13) 0.0104(14)
C05 0.069(4) 0.038(3) 0.031(2) 0.003(2) 0.013(3) 0.001(3)
C06 0.246(13) 0.128(7) 0.053(4) -0.043(5) -0.074(6) 0.135(8)
C07 0.119(7) 0.082(5) 0.076(5) -0.026(4) -0.040(5) 0.065(5)
C08 0.089(4) 0.035(3) 0.040(3) -0.010(2) -0.017(3) 0.021(3)

loop_
_atom_site_label
_atom_site_type_symbol
_atom_site_fract_x
_atom_site_fract_y
_atom_site_fract_z
_atom_site_U_iso_or_equiv
_atom_site_thermal_displace_type
_atom_site_occupancy
_atom_site_calc_flag
_atom_site_refinement_flags
_atom_site_disorder_group
Hg Hg 0.08770(2) 0.586345(10) 0.710755(8) 0.02437(4) Uani 1 d . .
In In -0.27179(3) 0.56254(2) 0.71242(2) 0.02419(7) Uani 1 d . .
Br Br -0.55047(5) 0.50066(3) 0.74495(3) 0.03730(11) Uani 1 d . .
C1 C 0.0659(5) 0.6459(3) 0.8065(2) 0.0247(9) Uani 1 d . .
C2 C 0.1967(6) 0.6626(3) 0.8466(2) 0.0313(10) Uani 1 d . .
H2 H 0.2979(6) 0.6381(3) 0.8337(2) 0.047 Uiso 1 d R .
C3 C 0.1875(6) 0.7153(3) 0.9054(2) 0.0363(11) Uani 1 d . .
H3 H 0.2803(6) 0.7241(3) 0.9336(2) 0.054 Uiso 1 d R .
C4 C 0.0475(6) 0.7534(3) 0.9222(2) 0.0330(11) Uani 1 d . .
H4 H 0.0422(6) 0.7909(3) 0.9617(2) 0.049 Uiso 1 d R .
C5 C -0.2368(6) 0.7825(3) 0.8997(3) 0.0343(11) Uani 1 d . .
H5 H -0.2386(6) 0.8242(3) 0.9365(3) 0.051 Uiso 1 d R .
C6 C -0.3727(5) 0.7656(3) 0.8639(2) 0.0336(10) Uani 1 d . .
H6 H -0.4694(5) 0.7964(3) 0.8745(2) 0.050 Uiso 1 d R .
C7 C -0.3719(5) 0.7030(3) 0.8108(2) 0.0291(10) Uani 1 d . .
H7 H -0.4698(5) 0.6891(3) 0.7875(2) 0.044 Uiso 1 d R .
C8 C -0.2333(5) 0.6607(2) 0.7910(2) 0.0225(8) Uani 1 d . .
C9 C -0.0885(6) 0.6807(2) 0.8259(2) 0.0221(8) Uani 1 d . .
C10 C -0.0923(6) 0.7392(3) 0.8836(2) 0.0266(8) Uani 1 d . .
C11 C 0.0829(6) 0.5387(3) 0.6106(2) 0.0283(9) Uani 1 d . .
C12 C 0.2240(6) 0.5384(3) 0.5738(3) 0.0372(11) Uani 1 d . .
H12 H 0.3202(6) 0.5591(3) 0.5951(3) 0.056 Uiso 1 d R .
C13 C 0.2290(7) 0.5080(4) 0.5053(3) 0.0437(12) Uani 1 d . .
H13 H 0.3278(7) 0.5090(4) 0.4802(3) 0.066 Uiso 1 d R .
C14 C 0.0946(8) 0.4775(3) 0.4746(2) 0.0416(12) Uani 1 d . .
H14 H 0.0989(8) 0.4576(3) 0.4278(2) 0.062 Uiso 1 d R .
C15 C -0.1893(7) 0.4373(3) 0.4801(2) 0.0377(12) Uani 1 d . .
H15 H -0.1834(7) 0.4161(3) 0.4337(2) 0.057 Uiso 1 d R .
C16 C -0.3290(7) 0.4311(3) 0.5149(3) 0.0398(13) Uani 1 d . .
H16 H -0.4202(7) 0.4041(3) 0.4940(3) 0.060 Uiso 1 d R .
C17 C -0.3393(6) 0.4653(3) 0.5822(2) 0.0336(10) Uani 1 d . .
H17 H -0.4393(6) 0.4615(3) 0.6062(2) 0.050 Uiso 1 d R .
C18 C -0.2106(5) 0.5030(3) 0.6150(2) 0.0273(9) Uani 1 d . .
C19 C -0.0593(5) 0.5073(3) 0.5803(2) 0.0256(9) Uani 1 d . .
C20 C -0.0514(6) 0.4744(3) 0.5106(2) 0.0306(10) Uani 1 d . .
O1 O -0.3978(5) 0.6813(2) 0.6359(2) 0.0461(9) Uani 1 d . .
C01 C -0.5184(8) 0.7452(4) 0.6499(3) 0.059(2) Uani 1 d . .
H011 H -0.4782(8) 0.7867(4) 0.6825(3) 0.089 Uiso 1 d R .
H012 H -0.6126(8) 0.7185(4) 0.6686(3) 0.089 Uiso 1 d R .
C02 C -0.5528(11) 0.7905(6) 0.5843(4) 0.098(3) Uani 1 d . .
H021 H -0.5515(11) 0.8526(6) 0.5897(4) 0.147 Uiso 1 d R .
H022 H -0.6564(11) 0.7732(6) 0.5680(4) 0.147 Uiso 1 d R .
C03 C -0.4290(13) 0.7623(6) 0.5368(4) 0.107(4) Uani 1 d . .
H031 H -0.3663(13) 0.8115(6) 0.5228(4) 0.161 Uiso 1 d R .
H032 H -0.4769(13) 0.7371(6) 0.4966(4) 0.161 Uiso 1 d R .
C04 C -0.3346(9) 0.6996(5) 0.5695(3) 0.068(2) Uani 1 d . .
H041 H -0.3296(9) 0.6472(5) 0.5426(3) 0.101 Uiso 1 d R .
H042 H -0.2282(9) 0.7221(5) 0.5744(3) 0.101 Uiso 1 d R .
O2 O -0.1398(4) 0.4492(2) 0.7752(2) 0.0348(8) Uani 1 d . .
C05 C -0.1167(8) 0.4485(4) 0.8481(2) 0.0457(14) Uani 1 d . .
H051 H -0.2094(8) 0.4260(4) 0.8711(2) 0.069 Uiso 1 d R .
H052 H -0.0950(8) 0.5061(4) 0.8650(2) 0.069 Uiso 1 d R .
C06 C 0.0193(15) 0.3884(6) 0.8590(4) 0.142(5) Uani 1 d . .
H061 H 0.0030(15) 0.3525(6) 0.8987(4) 0.213 Uiso 1 d R .
H062 H 0.1139(15) 0.4226(6) 0.8661(4) 0.213 Uiso 1 d R .
C07 C 0.0403(11) 0.3368(5) 0.7995(4) 0.092(3) Uani 1 d . .
H071 H 0.0187(11) 0.2770(5) 0.8103(4) 0.139 Uiso 1 d R .
H072 H 0.1472(11) 0.3413(5) 0.7819(4) 0.139 Uiso 1 d R .
C08 C -0.0720(9) 0.3701(3) 0.7474(3) 0.055(2) Uani 1 d . .
H081 H -0.0201(9) 0.3812(3) 0.7043(3) 0.082 Uiso 1 d R .
H082 H -0.1555(9) 0.3282(3) 0.7402(3) 0.082 Uiso 1 d R .

loop_
_atom_type_symbol
_atom_type_description
_atom_type_scat_dispersion_real
_atom_type_scat_dispersion_imag
_atom_type_scat_source
C C 0.0033 0.0016 'International Tables Vol C Tables 4.2.6.8 and 6.1.1.4'
H H 0.0000 0.0000 'International Tables Vol C Tables 4.2.6.8 and 6.1.1.4'
Br Br -0.2901 2.4595 'International Tables Vol C Tables 4.2.6.8 and 6.1.1.4'
In In -0.7276 1.3100 'International Tables Vol C Tables 4.2.6.8 and 6.1.1.4'
Hg Hg -2.3894 9.2266 'International Tables Vol C Tables 4.2.6.8 and 6.1.1.4'
O O 0.0106 0.0060 'International Tables Vol C Tables 4.2.6.8 and 6.1.1.4'

loop_
_geom_angle_atom_site_label_1
_geom_angle_atom_site_label_2
_geom_angle_atom_site_label_3
_geom_angle
_geom_angle_site_symmetry_1
_geom_angle_site_symmetry_3
_geom_angle_publ_flag
C11 Hg C1 171.7(2) . . ?
C11 Hg In 87.03(14) . . ?
C1 Hg In 87.50(12) . . ?
C18 In C8 150.9(2) . . ?
C18 In O2 91.69(14) . . ?
C8 In O2 94.45(13) . . ?
C18 In O1 83.73(14) . . ?
C8 In O1 88.60(14) . . ?
O2 In O1 174.98(11) . . ?
C18 In Br 105.74(12) . . ?
C8 In Br 102.48(10) . . ?
O2 In Br 91.38(9) . . ?
O1 In Br 91.84(10) . . ?
C18 In Hg 78.85(12) . . ?
C8 In Hg 77.08(10) . . ?
O2 In Hg 68.61(9) . . ?
O1 In Hg 108.32(10) . . ?
Br In Hg 159.77(2) . . ?
C2 C1 C9 119.7(4) . . ?
C2 C1 Hg 121.5(3) . . ?
C9 C1 Hg 118.3(3) . . ?
C1 C2 C3 121.9(5) . . ?
C1 C2 H2 118.9(3) . . ?
C3 C2 H2 119.2(3) . . ?
C4 C3 C2 119.7(5) . . ?
C4 C3 H3 120.1(3) . . ?
C2 C3 H3 120.2(3) . . ?
C3 C4 C10 121.6(4) . . ?
C3 C4 H4 119.6(3) . . ?
C10 C4 H4 118.8(3) . . ?
C6 C5 C10 120.7(4) . . ?
C6 C5 H5 119.8(3) . . ?
C10 C5 H5 119.5(3) . . ?
C5 C6 C7 120.1(4) . . ?
C5 C6 H6 120.1(3) . . ?
C7 C6 H6 119.8(3) . . ?
C8 C7 C6 121.8(4) . . ?
C8 C7 H7 118.7(3) . . ?
C6 C7 H7 119.5(3) . . ?
C7 C8 C9 118.7(4) . . ?
C7 C8 In 113.4(3) . . ?
C9 C8 In 127.8(3) . . ?
C8 C9 C10 119.2(4) . . ?
C8 C9 C1 123.8(3) . . ?
C10 C9 C1 117.0(4) . . ?
C4 C10 C5 121.2(4) . . ?
C4 C10 C9 119.7(4) . . ?
C5 C10 C9 119.1(4) . . ?
C12 C11 C19 120.1(4) . . ?
C12 C11 Hg 118.0(4) . . ?
C19 C11 Hg 121.8(3) . . ?
C11 C12 C13 121.0(5) . . ?
C11 C12 H12 119.4(3) . . ?
C13 C12 H12 119.5(3) . . ?
C14 C13 C12 120.3(5) . . ?
C14 C13 H13 119.7(3) . . ?
C12 C13 H13 120.0(3) . . ?
C13 C14 C20 120.7(4) . . ?
C13 C14 H14 119.7(3) . . ?
C20 C14 H14 119.6(3) . . ?
C16 C15 C20 121.4(4) . . ?
C16 C15 H15 119.4(3) . . ?
C20 C15 H15 119.2(3) . . ?
C15 C16 C17 119.4(5) . . ?
C15 C16 H16 120.3(3) . . ?
C17 C16 H16 120.4(3) . . ?
C18 C17 C16 122.5(5) . . ?
C18 C17 H17 118.8(3) . . ?
C16 C17 H17 118.7(3) . . ?
C17 C18 C19 119.3(4) . . ?
C17 C18 In 113.4(3) . . ?
C19 C18 In 126.9(3) . . ?
C11 C19 C18 124.2(4) . . ?
C11 C19 C20 118.1(4) . . ?
C18 C19 C20 117.7(4) . . ?
C14 C20 C15 120.7(4) . . ?
C14 C20 C19 119.6(4) . . ?
C15 C20 C19 119.7(4) . . ?
C04 O1 C01 107.4(4) . . ?
C04 O1 In 120.7(3) . . ?
C01 O1 In 131.5(3) . . ?
O1 C01 C02 107.2(5) . . ?
O1 C01 H011 109.4(3) . . ?
C02 C01 H011 109.1(5) . . ?
O1 C01 H012 110.9(3) . . ?
C02 C01 H012 111.5(5) . . ?
H011 C01 H012 108.6 . . ?
C03 C02 C01 105.6(6) . . ?
C03 C02 H021 110.9(6) . . ?
C01 C02 H021 111.8(5) . . ?
C03 C02 H022 110.6(6) . . ?
C01 C02 H022 109.3(5) . . ?
H021 C02 H022 108.7 . . ?
C04 C03 C02 108.6(6) . . ?
C04 C03 H031 111.3(6) . . ?
C02 C03 H031 109.6(6) . . ?
C04 C03 H032 109.2(6) . . ?
C02 C03 H032 109.9(6) . . ?
H031 C03 H032 108.3 . . ?
C03 C04 O1 109.8(6) . . ?
C03 C04 H041 110.7(5) . . ?
O1 C04 H041 110.2(4) . . ?
C03 C04 H042 108.7(6) . . ?
O1 C04 H042 108.9(4) . . ?
H041 C04 H042 108.4 . . ?
C05 O2 C08 108.1(4) . . ?
C05 O2 In 124.9(3) . . ?
C08 O2 In 127.0(3) . . ?
O2 C05 C06 104.4(4) . . ?
O2 C05 H051 110.8(3) . . ?
C06 C05 H051 109.3(6) . . ?
O2 C05 H052 111.0(3) . . ?
C06 C05 H052 112.3(5) . . ?
H051 C05 H052 109.0 . . ?
C07 C06 C05 109.2(6) . . ?
C07 C06 H061 110.8(6) . . ?
C05 C06 H061 111.4(5) . . ?
C07 C06 H062 108.8(7) . . ?
C05 C06 H062 108.3(6) . . ?
H061 C06 H062 108.3 . . ?
C06 C07 C08 106.8(6) . . ?
C06 C07 H071 109.6(6) . . ?
C08 C07 H071 111.2(4) . . ?
C06 C07 H072 111.6(7) . . ?
C08 C07 H072 109.0(5) . . ?
H071 C07 H072 108.7 . . ?
O2 C08 C07 106.6(4) . . ?
O2 C08 H081 110.7(3) . . ?
C07 C08 H081 111.9(5) . . ?
O2 C08 H082 109.4(3) . . ?
C07 C08 H082 109.5(5) . . ?
H081 C08 H082 108.6 . . ?

loop_
_geom_bond_atom_site_label_1
_geom_bond_atom_site_label_2
_geom_bond_distance
_geom_bond_site_symmetry_2
_geom_bond_publ_flag
Hg C11 2.080(4) . ?
Hg C1 2.082(4) . ?
Hg In 3.0305(5) . ?
In C18 2.165(4) . ?
In C8 2.171(4) . ?
In O2 2.395(3) . ?
In O1 2.579(3) . ?
In Br 2.5964(6) . ?
C1 C2 1.369(6) . ?
C1 C9 1.448(6) . ?
C2 C3 1.403(7) . ?
C2 H2 0.96 . ?
C3 C4 1.350(7) . ?
C3 H3 0.96 . ?
C4 C10 1.408(7) . ?
C4 H4 0.96 . ?
C5 C6 1.359(7) . ?
C5 C10 1.416(7) . ?
C5 H5 0.96 . ?
C6 C7 1.410(6) . ?
C6 H6 0.96 . ?
C7 C8 1.384(5) . ?
C7 H7 0.96 . ?
C8 C9 1.422(6) . ?
C9 C10 1.437(5) . ?
C11 C12 1.382(7) . ?
C11 C19 1.413(7) . ?
C12 C13 1.412(7) . ?
C12 H12 0.96 . ?
C13 C14 1.357(8) . ?
C13 H13 0.96 . ?
C14 C20 1.409(7) . ?
C14 H14 0.96 . ?
C15 C16 1.355(8) . ?
C15 C20 1.418(7) . ?
C15 H15 0.96 . ?
C16 C17 1.412(7) . ?
C16 H16 0.96 . ?
C17 C18 1.379(6) . ?
C17 H17 0.96 . ?
C18 C19 1.436(6) . ?
C19 C20 1.447(6) . ?
O1 C04 1.424(7) . ?
O1 C01 1.434(7) . ?
C01 C02 1.480(8) . ?
C01 H011 0.96 . ?
C01 H012 0.96 . ?
C02 C03 1.454(11) . ?
C02 H021 0.96 . ?
C02 H022 0.96 . ?
C03 C04 1.399(9) . ?
C03 H031 0.96 . ?
C03 H032 0.96 . ?
C04 H041 0.96 . ?
C04 H042 0.96 . ?
O2 C05 1.432(6) . ?
O2 C08 1.446(6) . ?
C05 C06 1.481(9) . ?
C05 H051 0.96 . ?
C05 H052 0.96 . ?
C06 C07 1.412(9) . ?
C06 H061 0.96 . ?
C06 H062 0.96 . ?
C07 C08 1.472(8) . ?
C07 H071 0.96 . ?
C07 H072 0.96 . ?
C08 H081 0.96 . ?
C08 H082 0.96 . ?
